data_7203172
loop_
_publ_author_name
'Covelo, Berta'
'Carballo, Rosa'
'V\'azquez-L\'opez, Ezequiel M.'
'Garc\'ia-Mart\'inez, Emilia'
'Casti\~neiras, Alfonso'
'Balboa, Susana'
'Nicl\'os, Juan'

_publ_section_title
;
 Supramolecular architectures of neutral and cationic complexes of
 transition metals with lactate and 1,10-phenanthroline
;
_journal_issue 2
_journal_name_full CrystEngComm
_journal_page_first 167
_journal_paper_doi 10.1039/b515539h
_journal_volume 8
_journal_year 2006
_chemical_formula_sum 'C15 H17 Cl Mn N2 O5'
_chemical_formula_weight 395.70
_chemical_name_systematic
;
?
;
_space_group_IT_number 14
_symmetry_cell_setting monoclinic
_symmetry_space_group_name_Hall '-P 2ybc'
_symmetry_space_group_name_H-M 'P 1 21/c 1'
_atom_sites_solution_hydrogens geom
_atom_sites_solution_primary direct
_atom_sites_solution_secondary difmap
_audit_creation_method SHELXL-97
_cell_angle_alpha 90.00
_cell_angle_beta 92.791(2)
_cell_angle_gamma 90.00
_cell_formula_units_Z 4
_cell_length_a 7.9432(7)
_cell_length_b 9.6697(8)
_cell_length_c 22.3743(19)
_cell_measurement_temperature 293(2)
_cell_volume 1716.5(3)
_computing_cell_refinement 'Bruker SMART'
_computing_data_collection 'Bruker SMART'
_computing_data_reduction 'Bruker SHELXTL'
_computing_molecular_graphics 'Bruker SHELXTL'
_computing_publication_material 'Bruker SHELXTL'
_computing_structure_refinement 'SHELXL-97 (Sheldrick, 1997)'
_computing_structure_solution 'SHELXS-97 (Sheldrick, 1990)'
_diffrn_ambient_temperature 293(2)
_diffrn_measured_fraction_theta_full 0.951
_diffrn_measured_fraction_theta_max 0.951
_diffrn_measurement_device_type 'CCD area detector'
_diffrn_measurement_method 'phi and omega scans'
_diffrn_radiation_monochromator graphite
_diffrn_radiation_source 'fine-focus sealed tube'
_diffrn_radiation_type MoK\a
_diffrn_radiation_wavelength 0.71073
_diffrn_reflns_av_R_equivalents 0.0298
_diffrn_reflns_av_sigmaI/netI 0.0537
_diffrn_reflns_limit_h_max 10
_diffrn_reflns_limit_h_min -10
_diffrn_reflns_limit_k_max 12
_diffrn_reflns_limit_k_min -11
_diffrn_reflns_limit_l_max 22
_diffrn_reflns_limit_l_min -29
_diffrn_reflns_number 10157
_diffrn_reflns_theta_full 28.06
_diffrn_reflns_theta_max 28.06
_diffrn_reflns_theta_min 1.82
_exptl_absorpt_coefficient_mu 0.951
_exptl_absorpt_correction_T_max 1.0000
_exptl_absorpt_correction_T_min 0.8169
_exptl_absorpt_correction_type multi-scan
_exptl_crystal_colour orange
_exptl_crystal_density_diffrn 1.531
_exptl_crystal_density_method 'not measured'
_exptl_crystal_description prism
_exptl_crystal_F_000 812
_exptl_crystal_size_max 0.33
_exptl_crystal_size_mid 0.26
_exptl_crystal_size_min 0.23
_refine_diff_density_max 0.561
_refine_diff_density_min -0.331
_refine_diff_density_rms 0.050
_refine_ls_extinction_method none
_refine_ls_goodness_of_fit_ref 0.916
_refine_ls_hydrogen_treatment mixed
_refine_ls_matrix_type full
_refine_ls_number_parameters 238
_refine_ls_number_reflns 3977
_refine_ls_number_restraints 0
_refine_ls_restrained_S_all 0.916
_refine_ls_R_factor_all 0.0631
_refine_ls_R_factor_gt 0.0353
_refine_ls_shift/su_max 0.000
_refine_ls_shift/su_mean 0.000
_refine_ls_structure_factor_coef Fsqd
_refine_ls_weighting_details 'calc w=1/[\s^2^(Fo^2^)+(0.0366P)^2^+0.0000P] where P=(Fo^2^+2Fc^2^)/3'
_refine_ls_weighting_scheme calc
_refine_ls_wR_factor_gt 0.0724
_refine_ls_wR_factor_ref 0.0779
_reflns_number_gt 2774
_reflns_number_total 3977
_reflns_threshold_expression >2sigma(I)
_cod_data_source_file b515539h.txt
_cod_data_source_block mnld
_cod_depositor_comments
;
The following automatic conversions were performed:
'_symmetry_cell_setting' value 'Monoclinic' changed to 'monoclinic'
according to '/home/saulius/struct/CIF-dictionaries/cif_core.dic'
dictionary named 'cif_core.dic' version 2.4.1 from
2010-06-29.

'_exptl_absorpt_correction_type' value 'multiscan' changed to
'multi-scan' according to
'/home/saulius/struct/CIF-dictionaries/cif_core.dic' dictionary named
'cif_core.dic' version 2.4.1 from 2010-06-29.

Automatic conversion script
Id: cif_fix_enum 1527 2010-12-29 10:47:43Z saulius 
;
_cod_original_sg_symbol_H-M P2(1)/c
_cod_database_code 7203172

loop_
_symmetry_equiv_pos_as_xyz
'x, y, z'
'-x, y+1/2, -z+1/2'
'-x, -y, -z'
'x, -y-1/2, z-1/2'

loop_
_atom_site_label
_atom_site_type_symbol
_atom_site_fract_x
_atom_site_fract_y
_atom_site_fract_z
_atom_site_U_iso_or_equiv
_atom_site_adp_type
_atom_site_occupancy
_atom_site_symmetry_multiplicity
_atom_site_calc_flag
_atom_site_refinement_flags
_atom_site_disorder_assembly
_atom_site_disorder_group
Mn Mn 0.35377(4) 0.12655(3) 0.189913(13) 0.02873(10) Uani 1 1 d . . .
O1 O 0.6160(2) 0.1689(2) 0.18501(9) 0.0475(5) Uani 1 1 d . . .
H1A H 0.654(3) 0.226(3) 0.1680(12) 0.064(10) Uiso 1 1 d . . .
H2B H 0.367(3) -0.011(3) 0.2948(12) 0.057(9) Uiso 1 1 d . . .
H1B H 0.680(4) 0.109(3) 0.1909(12) 0.067(10) Uiso 1 1 d . . .
O2 O 0.4225(3) 0.0062(2) 0.26687(9) 0.0575(6) Uani 1 1 d . . .
H2A H 0.510(4) -0.044(3) 0.2696(13) 0.076(10) Uiso 1 1 d . . .
O11 O 0.31936(17) 0.32276(14) 0.23483(6) 0.0350(4) Uani 1 1 d . . .
O13 O 0.09467(19) 0.13328(16) 0.21919(7) 0.0427(4) Uani 1 1 d . . .
O12 O 0.16249(18) 0.45674(15) 0.29052(7) 0.0435(4) Uani 1 1 d . . .
C11 C 0.1849(3) 0.3499(2) 0.26034(10) 0.0335(5) Uani 1 1 d . . .
C12 C 0.0385(3) 0.2492(2) 0.25187(11) 0.0459(6) Uani 1 1 d . . .
H12 H -0.0494 0.2953 0.2269 0.055 Uiso 1 1 calc R . .
C13 C -0.0363(4) 0.2106(3) 0.30842(12) 0.0714(9) Uani 1 1 d . . .
H13A H -0.1331 0.1531 0.3001 0.107 Uiso 1 1 calc R . .
H13B H -0.0697 0.2927 0.3289 0.107 Uiso 1 1 calc R . .
H13C H 0.0453 0.1609 0.3331 0.107 Uiso 1 1 calc R . .
N1 N 0.3604(2) -0.05299(17) 0.12433(8) 0.0338(4) Uani 1 1 d . . .
N2 N 0.2690(2) 0.21251(18) 0.10020(8) 0.0362(4) Uani 1 1 d . . .
C101 C 0.4169(3) -0.1807(2) 0.13508(11) 0.0417(6) Uani 1 1 d . . .
H101 H 0.4534 -0.2036 0.1740 0.050 Uiso 1 1 calc R . .
C102 C 0.4241(3) -0.2816(3) 0.09099(12) 0.0530(7) Uani 1 1 d . . .
H102 H 0.4670 -0.3689 0.1002 0.064 Uiso 1 1 calc R . .
C103 C 0.3674(3) -0.2507(3) 0.03404(12) 0.0552(7) Uani 1 1 d . . .
H103 H 0.3692 -0.3176 0.0042 0.066 Uiso 1 1 calc R . .
C104 C 0.3064(3) -0.1178(2) 0.02069(10) 0.0452(6) Uani 1 1 d . . .
C105 C 0.3091(3) -0.0206(2) 0.06730(9) 0.0334(5) Uani 1 1 d . . .
C106 C 0.2586(3) 0.1196(2) 0.05441(9) 0.0342(5) Uani 1 1 d . . .
C107 C 0.2059(3) 0.1575(3) -0.00429(10) 0.0452(6) Uani 1 1 d . . .
C108 C 0.1645(3) 0.2975(3) -0.01429(11) 0.0570(7) Uani 1 1 d . . .
H108 H 0.1301 0.3271 -0.0525 0.068 Uiso 1 1 calc R . .
C109 C 0.1746(3) 0.3890(3) 0.03128(12) 0.0597(7) Uani 1 1 d . . .
H109 H 0.1479 0.4816 0.0248 0.072 Uiso 1 1 calc R . .
C110 C 0.2256(3) 0.3422(2) 0.08806(11) 0.0515(7) Uani 1 1 d . . .
H110 H 0.2295 0.4056 0.1193 0.062 Uiso 1 1 calc R . .
C111 C 0.2463(4) -0.0763(3) -0.03826(11) 0.0629(8) Uani 1 1 d . . .
H111 H 0.2402 -0.1413 -0.0689 0.075 Uiso 1 1 calc R . .
C112 C 0.1992(4) 0.0540(3) -0.04976(11) 0.0626(8) Uani 1 1 d . . .
H112 H 0.1611 0.0779 -0.0884 0.075 Uiso 1 1 calc R . .
Cl Cl 0.75112(9) 0.42000(6) 0.11953(3) 0.05517(19) Uani 1 1 d . . .
H13 H 0.019(3) 0.075(2) 0.2174(10) 0.046(7) Uiso 1 1 d . . .

loop_
_atom_site_aniso_label
_atom_site_aniso_U_11
_atom_site_aniso_U_22
_atom_site_aniso_U_33
_atom_site_aniso_U_23
_atom_site_aniso_U_13
_atom_site_aniso_U_12
Mn 0.03204(17) 0.02451(17) 0.02964(18) -0.00100(14) 0.00154(13) 0.00093(14)
O1 0.0350(10) 0.0351(11) 0.0728(13) 0.0150(10) 0.0058(9) 0.0008(9)
O2 0.0618(13) 0.0634(13) 0.0491(12) 0.0289(10) 0.0227(10) 0.0299(10)
O11 0.0293(8) 0.0293(8) 0.0468(9) -0.0095(7) 0.0053(7) -0.0035(6)
O13 0.0347(9) 0.0316(9) 0.0627(11) -0.0165(8) 0.0129(8) -0.0103(7)
O12 0.0380(9) 0.0273(8) 0.0652(11) -0.0166(8) 0.0035(8) 0.0033(7)
C11 0.0304(12) 0.0273(12) 0.0425(13) -0.0003(10) -0.0012(10) 0.0019(9)
C12 0.0379(13) 0.0380(14) 0.0625(16) -0.0116(12) 0.0099(12) -0.0041(11)
C13 0.073(2) 0.076(2) 0.0686(19) -0.0221(17) 0.0312(16) -0.0279(16)
N1 0.0365(10) 0.0282(10) 0.0366(11) 0.0005(8) 0.0010(8) 0.0006(8)
N2 0.0439(11) 0.0297(10) 0.0349(10) 0.0026(8) 0.0000(8) 0.0028(8)
C101 0.0439(14) 0.0326(13) 0.0482(14) -0.0008(11) -0.0018(11) 0.0002(11)
C102 0.0597(17) 0.0311(14) 0.0686(19) -0.0062(13) 0.0073(15) 0.0057(12)
C103 0.0718(19) 0.0408(15) 0.0539(17) -0.0187(13) 0.0120(14) -0.0027(13)
C104 0.0531(15) 0.0435(14) 0.0395(13) -0.0104(12) 0.0073(11) -0.0046(12)
C105 0.0332(12) 0.0353(13) 0.0321(12) -0.0043(10) 0.0058(10) -0.0026(9)
C106 0.0350(12) 0.0385(12) 0.0295(11) 0.0012(10) 0.0043(9) -0.0022(10)
C107 0.0494(15) 0.0524(16) 0.0336(13) 0.0062(11) 0.0004(11) -0.0031(12)
C108 0.0698(19) 0.0625(18) 0.0379(14) 0.0187(14) -0.0062(13) 0.0058(15)
C109 0.075(2) 0.0418(16) 0.0611(18) 0.0184(14) -0.0067(15) 0.0087(14)
C110 0.0702(18) 0.0348(15) 0.0490(15) 0.0032(12) -0.0038(13) 0.0082(12)
C111 0.086(2) 0.067(2) 0.0349(15) -0.0148(14) 0.0023(14) -0.0024(16)
C112 0.087(2) 0.073(2) 0.0274(14) -0.0013(14) -0.0047(13) -0.0017(17)
Cl 0.0846(5) 0.0380(3) 0.0448(4) 0.0001(3) 0.0228(3) -0.0048(3)

loop_
_atom_type_symbol
_atom_type_description
_atom_type_scat_dispersion_real
_atom_type_scat_dispersion_imag
_atom_type_scat_source
C C 0.0033 0.0016 'International Tables Vol C Tables 4.2.6.8 and 6.1.1.4'
H H 0.0000 0.0000 'International Tables Vol C Tables 4.2.6.8 and 6.1.1.4'
N N 0.0061 0.0033 'International Tables Vol C Tables 4.2.6.8 and 6.1.1.4'
O O 0.0106 0.0060 'International Tables Vol C Tables 4.2.6.8 and 6.1.1.4'
Cl Cl 0.1484 0.1585 'International Tables Vol C Tables 4.2.6.8 and 6.1.1.4'
Mn Mn 0.3368 0.7283 'International Tables Vol C Tables 4.2.6.8 and 6.1.1.4'

loop_
_geom_angle_atom_site_label_1
_geom_angle_atom_site_label_2
_geom_angle_atom_site_label_3
_geom_angle
_geom_angle_site_symmetry_1
_geom_angle_site_symmetry_3
_geom_angle_publ_flag
O2 Mn O1 86.20(8) . . ?
O2 Mn O11 97.86(7) . . ?
O1 Mn O11 90.08(6) . . ?
O2 Mn O13 88.98(7) . . ?
O1 Mn O13 160.82(7) . . ?
O11 Mn O13 72.20(5) . . ?
O2 Mn N2 168.52(7) . . ?
O1 Mn N2 97.71(8) . . ?
O11 Mn N2 92.94(6) . . ?
O13 Mn N2 90.63(7) . . ?
O2 Mn N1 95.24(7) . . ?
O1 Mn N1 93.44(7) . . ?
O11 Mn N1 166.63(6) . . ?
O13 Mn N1 105.49(6) . . ?
N2 Mn N1 73.82(6) . . ?
C11 O11 Mn 121.26(13) . . ?
C12 O13 Mn 120.00(12) . . ?
O12 C11 O11 124.09(19) . . ?
O12 C11 C12 117.89(18) . . ?
O11 C11 C12 117.98(18) . . ?
O13 C12 C13 113.1(2) . . ?
O13 C12 C11 108.15(17) . . ?
C13 C12 C11 113.1(2) . . ?
C101 N1 C105 117.83(19) . . ?
C101 N1 Mn 127.53(15) . . ?
C105 N1 Mn 114.52(13) . . ?
C110 N2 C106 117.7(2) . . ?
C110 N2 Mn 126.67(16) . . ?
C106 N2 Mn 115.64(13) . . ?
N1 C101 C102 123.2(2) . . ?
C103 C102 C101 119.1(2) . . ?
C102 C103 C104 119.7(2) . . ?
C103 C104 C105 117.6(2) . . ?
C103 C104 C111 123.2(2) . . ?
C105 C104 C111 119.2(2) . . ?
N1 C105 C104 122.5(2) . . ?
N1 C105 C106 118.28(18) . . ?
C104 C105 C106 119.2(2) . . ?
N2 C106 C107 122.3(2) . . ?
N2 C106 C105 117.69(19) . . ?
C107 C106 C105 120.0(2) . . ?
C106 C107 C108 117.1(2) . . ?
C106 C107 C112 118.8(2) . . ?
C108 C107 C112 124.1(2) . . ?
C109 C108 C107 120.3(2) . . ?
C108 C109 C110 118.8(2) . . ?
N2 C110 C109 123.8(2) . . ?
C112 C111 C104 121.1(2) . . ?
C111 C112 C107 121.6(2) . . ?

loop_
_geom_bond_atom_site_label_1
_geom_bond_atom_site_label_2
_geom_bond_distance
_geom_bond_site_symmetry_2
_geom_bond_publ_flag
Mn O2 2.1275(18) . ?
Mn O1 2.1305(17) . ?
Mn O11 2.1706(13) . ?
Mn O13 2.1909(15) . ?
Mn N2 2.2455(17) . ?
Mn N1 2.2754(17) . ?
O11 C11 1.263(2) . ?
O13 C12 1.422(2) . ?
O12 C11 1.252(2) . ?
C11 C12 1.521(3) . ?
C12 C13 1.472(3) . ?
N1 C101 1.332(3) . ?
N1 C105 1.357(3) . ?
N2 C110 1.325(3) . ?
N2 C106 1.362(3) . ?
C101 C102 1.390(3) . ?
C102 C103 1.364(3) . ?
C103 C104 1.400(3) . ?
C104 C105 1.403(3) . ?
C104 C111 1.438(3) . ?
C105 C106 1.439(3) . ?
C106 C107 1.408(3) . ?
C107 C108 1.408(3) . ?
C107 C112 1.426(3) . ?
C108 C109 1.349(3) . ?
C109 C110 1.390(3) . ?
C111 C112 1.337(4) . ?

loop_
_geom_hbond_atom_site_label_D
_geom_hbond_atom_site_label_H
_geom_hbond_atom_site_label_A
_geom_hbond_distance_DH
_geom_hbond_distance_HA
_geom_hbond_distance_DA
_geom_hbond_angle_DHA
_geom_hbond_site_symmetry_A
O1 H1A Cl 0.74(3) 2.32(3) 3.058(2) 174(3) .
O2 H2B Cl 0.80(3) 2.28(3) 3.066(2) 170(2) 2_645
O1 H1B O12 0.78(3) 1.96(3) 2.741(2) 177(3) 2_645
O2 H2A O11 0.85(3) 1.87(3) 2.712(2) 169(3) 2_645
O13 H13 O12 0.82(2) 1.84(2) 2.663(2) 174(2) 2_545
C101 H101 O11 0.93 2.67 3.502(3) 149 2_645
